data_7101585
loop_
_publ_author_name
J.Zaleski
'Tillmann Kopke'
'Maren Pink'

_publ_section_title
;Elucidation of the extraordinary 4-membered pyrrole
ring-contracted azeteoporphyrinoid as an intermediate in chlorin
oxidation
;
_journal_issue 47
_journal_name_full 'Chemical Communications'
_journal_paper_doi 10.1039/b611567e
_journal_year 2006
_chemical_formula_moiety 'C43 H26 N4 Ni O2'
_chemical_formula_sum 'C43 H26 N4 Ni O2'
_chemical_formula_weight 689.39
_chemical_name_systematic
;
?
;
_space_group_IT_number 122
_space_group_name_Hall 'I -4 2bw'
_space_group_name_H-M_alt 'I -4 2 d'
_symmetry_cell_setting tetragonal
_symmetry_space_group_name_Hall 'I -4 2bw'
_symmetry_space_group_name_H-M 'I -4 2 d'
_atom_sites_solution_hydrogens geom
_atom_sites_solution_primary direct
_atom_sites_solution_secondary difmap
_audit_creation_method SHELXL-97
_cell_angle_alpha 90.00
_cell_angle_beta 90.00
_cell_angle_gamma 90.00
_cell_formula_units_Z 4
_cell_length_a 15.117(4)
_cell_length_b 15.117(4)
_cell_length_c 13.535(5)
_cell_measurement_reflns_used 2022
_cell_measurement_temperature 130(2)
_cell_measurement_theta_max 22.3
_cell_measurement_theta_min 2.7
_cell_volume 3093.0(15)
_computing_cell_refinement 'SAINT (Bruker, 2003)'
_computing_data_collection 'SMART (Bruker, 2001)'
_computing_data_reduction 'SAINT (Bruker, 2003)'
_computing_molecular_graphics 'SHELXTL (Bruker, 2003), XTEL (loc. libr.)'
_computing_publication_material 'SHELXTL (Bruker, 2003)'
_computing_structure_refinement 'SHELXL-97 (Sheldrick, 1997)'
_computing_structure_solution 'SIR-2004 (Burla et al., 2005)'
_diffrn_ambient_temperature 130(2)
_diffrn_detector 'CCD area detector'
_diffrn_detector_area_resol_mean 44.52
_diffrn_detector_type 'Bruker SMART 6000'
_diffrn_measured_fraction_theta_full 0.996
_diffrn_measured_fraction_theta_max 0.996
_diffrn_measurement_details '0.30 degree frames measured for 60 seconds each'
_diffrn_measurement_device 'three-circle goniometer with fixed chi'
_diffrn_measurement_device_type 'Bruker Platform goniometer'
_diffrn_measurement_method \w-scans
_diffrn_radiation_monochromator graphite
_diffrn_radiation_source 'fine-focus sealed tube'
_diffrn_radiation_type MoK\a
_diffrn_radiation_wavelength 0.71073
_diffrn_reflns_av_R_equivalents 0.0806
_diffrn_reflns_av_sigmaI/netI 0.0436
_diffrn_reflns_limit_h_max 18
_diffrn_reflns_limit_h_min -18
_diffrn_reflns_limit_k_max 18
_diffrn_reflns_limit_k_min -18
_diffrn_reflns_limit_l_max 16
_diffrn_reflns_limit_l_min -15
_diffrn_reflns_number 12824
_diffrn_reflns_theta_full 25.12
_diffrn_reflns_theta_max 25.12
_diffrn_reflns_theta_min 2.02
_exptl_absorpt_coefficient_mu 0.676
_exptl_absorpt_correction_T_max 0.9355
_exptl_absorpt_correction_T_min 0.9054
_exptl_absorpt_correction_type multi-scan
_exptl_absorpt_process_details 'SADABS, R. Blessing; 1995'
_exptl_crystal_colour red-violet
_exptl_crystal_density_diffrn 1.480
_exptl_crystal_density_method 'not measured'
_exptl_crystal_description block
_exptl_crystal_F_000 1424
_exptl_crystal_size_max 0.15
_exptl_crystal_size_mid 0.11
_exptl_crystal_size_min 0.10
_refine_diff_density_max 0.192
_refine_diff_density_min -0.345
_refine_diff_density_rms 0.057
_refine_ls_abs_structure_details 'Flack H D (1983), Acta Cryst. A39, 876-881'
_refine_ls_abs_structure_Flack -0.01(3)
_refine_ls_extinction_method none
_refine_ls_goodness_of_fit_ref 1.035
_refine_ls_hydrogen_treatment riding
_refine_ls_matrix_type full
_refine_ls_number_parameters 124
_refine_ls_number_reflns 1382
_refine_ls_number_restraints 9
_refine_ls_restrained_S_all 1.038
_refine_ls_R_factor_all 0.0481
_refine_ls_R_factor_gt 0.0374
_refine_ls_shift/su_max 0.000
_refine_ls_shift/su_mean 0.000
_refine_ls_structure_factor_coef Fsqd
_refine_ls_weighting_details 'calc w=1/[\s^2^(Fo^2^)+(0.0600P)^2^+0.8624P] where P=(Fo^2^+2Fc^2^)/3'
_refine_ls_weighting_scheme calc
_refine_ls_wR_factor_gt 0.0896
_refine_ls_wR_factor_ref 0.0956
_reflns_number_gt 1196
_reflns_number_total 1382
_reflns_threshold_expression >2sigma(I)
_cod_data_source_file b611567e.txt
_cod_depositor_comments
;
The following automatic conversions were performed:

'_exptl_absorpt_correction_type' tag value 'multi-scans' was replaced
with 'multi-scan' value.

Automatic conversion script
Id: cif_fix_values 1646 2011-03-28 12:23:43Z adriana 
;
_cod_original_sg_symbol_H-M I-42d
_cod_database_code 7101585

loop_
_symmetry_equiv_pos_as_xyz
'x, y, z'
'-x, -y, z'
'x, -y+1/2, -z+1/4'
'-x, y+1/2, -z+1/4'
'y, x+1/2, z+1/4'
'-y, -x+1/2, z+1/4'
'-y, x, -z'
'y, -x, -z'
'x+1/2, y+1/2, z+1/2'
'-x+1/2, -y+1/2, z+1/2'
'x+1/2, -y+1, -z+3/4'
'-x+1/2, y+1, -z+3/4'
'y+1/2, x+1, z+3/4'
'-y+1/2, -x+1, z+3/4'
'-y+1/2, x+1/2, -z+1/2'
'y+1/2, -x+1/2, -z+1/2'

loop_
_atom_site_label
_atom_site_type_symbol
_atom_site_fract_x
_atom_site_fract_y
_atom_site_fract_z
_atom_site_U_iso_or_equiv
_atom_site_adp_type
_atom_site_occupancy
_atom_site_symmetry_multiplicity
_atom_site_calc_flag
_atom_site_refinement_flags
_atom_site_disorder_assembly
_atom_site_disorder_group
Ni1 Ni 1.0000 0.0000 0.5000 0.0300(2) Uani 1 4 d S . .
N1 N 0.88963(15) 0.06457(16) 0.4975(3) 0.0325(6) Uani 1 1 d D A .
C1 C 0.8790(2) 0.1536(2) 0.4822(3) 0.0378(9) Uani 1 1 d D . .
C2 C 0.78855(19) 0.17791(19) 0.4937(3) 0.0458(9) Uani 0.75 1 d P A 1
H2 H 0.7642 0.2353 0.4847 0.055 Uiso 0.75 1 calc PR A 1
C3 C 0.7433(2) 0.1029(2) 0.5200(3) 0.0465(10) Uani 0.75 1 d P A 1
H3 H 0.6821 0.0986 0.5348 0.056 Uiso 0.75 1 calc PR A 1
O2A O 0.78855(19) 0.17791(19) 0.4937(3) 0.0458(9) Uani 0.167(4) 1 d PD A 2
C3A C 0.7433(2) 0.1029(2) 0.5200(3) 0.0465(10) Uani 0.167(4) 1 d PD A 2
O1A O 0.6727(8) 0.1167(10) 0.5376(14) 0.062(5) Uani 0.167(4) 1 d PD A 2
O3B O 0.7433(2) 0.1029(2) 0.5200(3) 0.0465(10) Uani 0.083(4) 1 d PD A 3
C2B C 0.78855(19) 0.17791(19) 0.4937(3) 0.0458(9) Uani 0.083(4) 1 d PD A 3
O1B O 0.7430(15) 0.2345(13) 0.498(2) 0.062(5) Uani 0.083(4) 1 d PD A 3
C4 C 0.80644(19) 0.0324(2) 0.5209(3) 0.0358(9) Uani 1 1 d D . .
C5 C 0.7844(2) -0.0561(2) 0.5333(3) 0.0340(9) Uani 1 1 d . A .
C6 C 0.6920(2) -0.08085(19) 0.5595(3) 0.0348(8) Uani 1 1 d . . .
C7 C 0.6254(2) -0.0805(2) 0.4903(4) 0.0464(9) Uani 1 1 d . A .
H7 H 0.6381 -0.0625 0.4246 0.056 Uiso 1 1 calc R . .
C8 C 0.5400(2) -0.1058(3) 0.5146(4) 0.0499(10) Uani 1 1 d . . .
H8 H 0.4946 -0.1046 0.4661 0.060 Uiso 1 1 calc R A .
C9 C 0.5212(2) -0.1326(2) 0.6093(3) 0.0459(9) Uani 1 1 d . A .
H9 H 0.4631 -0.1509 0.6263 0.055 Uiso 1 1 calc R . .
C10 C 0.5870(3) -0.1329(3) 0.6792(4) 0.0533(11) Uani 1 1 d . . .
H10 H 0.5740 -0.1504 0.7450 0.064 Uiso 1 1 calc R A .
C11 C 0.6722(2) -0.1077(3) 0.6545(3) 0.0458(9) Uani 1 1 d . A .
H11 H 0.7174 -0.1089 0.7032 0.055 Uiso 1 1 calc R . .

loop_
_atom_site_aniso_label
_atom_site_aniso_U_11
_atom_site_aniso_U_22
_atom_site_aniso_U_33
_atom_site_aniso_U_23
_atom_site_aniso_U_13
_atom_site_aniso_U_12
Ni1 0.0191(2) 0.0191(2) 0.0518(5) 0.000 0.000 0.000
N1 0.0250(12) 0.0208(11) 0.0518(18) 0.0012(16) 0.0037(15) -0.0002(8)
C1 0.0317(17) 0.0263(15) 0.055(3) 0.0008(16) 0.0020(17) 0.0060(13)
C2 0.0323(15) 0.0234(14) 0.082(3) 0.005(2) 0.001(2) 0.0041(12)
C3 0.0247(17) 0.0366(18) 0.078(3) -0.0065(19) 0.0033(17) 0.0054(14)
O2A 0.0323(15) 0.0234(14) 0.082(3) 0.005(2) 0.001(2) 0.0041(12)
C3A 0.0247(17) 0.0366(18) 0.078(3) -0.0065(19) 0.0033(17) 0.0054(14)
O1A 0.017(7) 0.028(7) 0.140(16) -0.005(9) 0.000(8) 0.003(5)
O3B 0.0247(17) 0.0366(18) 0.078(3) -0.0065(19) 0.0033(17) 0.0054(14)
C2B 0.0323(15) 0.0234(14) 0.082(3) 0.005(2) 0.001(2) 0.0041(12)
O1B 0.017(7) 0.028(7) 0.140(16) -0.005(9) 0.000(8) 0.003(5)
C4 0.0226(16) 0.0251(14) 0.060(3) 0.0002(15) 0.0038(16) 0.0004(12)
C5 0.0197(15) 0.0266(16) 0.056(3) -0.0016(14) 0.0014(15) -0.0046(13)
C6 0.0238(17) 0.0228(17) 0.058(2) -0.0024(15) 0.0061(16) -0.0042(13)
C7 0.0299(17) 0.052(2) 0.057(3) 0.006(2) 0.0000(18) -0.0065(16)
C8 0.0304(17) 0.052(2) 0.067(3) 0.000(2) -0.0039(19) -0.0062(15)
C9 0.030(2) 0.039(2) 0.068(3) -0.0011(18) 0.0090(17) -0.0086(14)
C10 0.041(2) 0.060(3) 0.059(3) 0.011(2) 0.0045(19) -0.012(2)
C11 0.0320(19) 0.047(2) 0.058(3) 0.0002(19) -0.0027(18) -0.0054(15)

loop_
_atom_type_symbol
_atom_type_description
_atom_type_scat_dispersion_real
_atom_type_scat_dispersion_imag
_atom_type_scat_source
C C 0.0033 0.0016 'International Tables Vol C Tables 4.2.6.8 and 6.1.1.4'
H H 0.0000 0.0000 'International Tables Vol C Tables 4.2.6.8 and 6.1.1.4'
N N 0.0061 0.0033 'International Tables Vol C Tables 4.2.6.8 and 6.1.1.4'
O O 0.0106 0.0060 'International Tables Vol C Tables 4.2.6.8 and 6.1.1.4'
Ni Ni 0.3393 1.1124 'International Tables Vol C Tables 4.2.6.8 and 6.1.1.4'

loop_
_geom_angle_atom_site_label_1
_geom_angle_atom_site_label_2
_geom_angle_atom_site_label_3
_geom_angle
_geom_angle_site_symmetry_1
_geom_angle_site_symmetry_3
N1 Ni1 N1 90.017(4) 7_646 2_755
N1 Ni1 N1 178.0(2) 7_646 8_666
N1 Ni1 N1 90.017(4) 2_755 8_666
N1 Ni1 N1 90.017(4) 7_646 .
N1 Ni1 N1 178.0(2) 2_755 .
N1 Ni1 N1 90.017(4) 8_666 .
C1 N1 C4 105.9(2) . .
C1 N1 Ni1 126.8(2) . .
C4 N1 Ni1 127.0(2) . .
N1 C1 C5 127.6(3) . 8_666
N1 C1 C2 110.4(3) . .
C5 C1 C2 121.7(3) 8_666 .
C3 C2 C1 107.1(3) . .
C3 C2 H2 126.5 . .
C1 C2 H2 126.5 . .
C2 C3 C4 106.6(3) . .
C2 C3 H3 126.7 . .
C4 C3 H3 126.7 . .
N1 C4 C5 125.8(3) . .
N1 C4 C3 110.0(3) . .
C5 C4 C3 124.0(3) . .
C1 C5 C4 120.4(3) 7_646 .
C1 C5 C6 119.8(3) 7_646 .
C4 C5 C6 119.8(3) . .
C7 C6 C11 118.4(3) . .
C7 C6 C5 121.6(3) . .
C11 C6 C5 119.9(3) . .
C6 C7 C8 121.3(4) . .
C6 C7 H7 119.4 . .
C8 C7 H7 119.4 . .
C9 C8 C7 119.7(4) . .
C9 C8 H8 120.2 . .
C7 C8 H8 120.2 . .
C10 C9 C8 119.6(3) . .
C10 C9 H9 120.2 . .
C8 C9 H9 120.2 . .
C9 C10 C11 120.5(4) . .
C9 C10 H10 119.8 . .
C11 C10 H10 119.8 . .
C6 C11 C10 120.5(4) . .
C6 C11 H11 119.7 . .
C10 C11 H11 119.7 . .

loop_
_geom_bond_atom_site_label_1
_geom_bond_atom_site_label_2
_geom_bond_distance
_geom_bond_site_symmetry_2
Ni1 N1 1.933(2) 7_646
Ni1 N1 1.933(2) 2_755
Ni1 N1 1.933(2) 8_666
Ni1 N1 1.933(2) .
N1 C1 1.371(4) .
N1 C4 1.385(4) .
C1 C5 1.373(5) 8_666
C1 C2 1.425(4) .
C2 C3 1.371(4) .
C2 H2 0.9500 .
C3 C4 1.431(4) .
C3 H3 0.9500 .
C4 C5 1.388(4) .
C5 C1 1.373(5) 7_646
C5 C6 1.489(4) .
C6 C7 1.374(5) .
C6 C11 1.382(6) .
C7 C8 1.386(5) .
C7 H7 0.9500 .
C8 C9 1.374(6) .
C8 H8 0.9500 .
C9 C10 1.372(6) .
C9 H9 0.9500 .
C10 C11 1.384(5) .
C10 H10 0.9500 .
C11 H11 0.9500 .

loop_
_geom_torsion_atom_site_label_1
_geom_torsion_atom_site_label_2
_geom_torsion_atom_site_label_3
_geom_torsion_atom_site_label_4
_geom_torsion
_geom_torsion_site_symmetry_1
_geom_torsion_site_symmetry_4
N1 Ni1 N1 C1 -170.9(4) 7_646 .
N1 Ni1 N1 C1 -79.9(4) 2_755 .
N1 Ni1 N1 C1 11.1(3) 8_666 .
N1 Ni1 N1 C4 16.4(3) 7_646 .
N1 Ni1 N1 C4 107.4(4) 2_755 .
N1 Ni1 N1 C4 -161.6(4) 8_666 .
C4 N1 C1 C5 173.1(4) . 8_666
Ni1 N1 C1 C5 -0.9(6) . 8_666
C4 N1 C1 C2 -1.3(5) . .
Ni1 N1 C1 C2 -175.3(3) . .
N1 C1 C2 C3 2.2(5) . .
C5 C1 C2 C3 -172.6(4) 8_666 .
C1 C2 C3 C4 -2.1(5) . .
C1 N1 C4 C5 173.6(4) . .
Ni1 N1 C4 C5 -12.4(7) . .
C1 N1 C4 C3 0.0(5) . .
Ni1 N1 C4 C3 173.9(3) . .
C2 C3 C4 N1 1.4(5) . .
C2 C3 C4 C5 -172.4(4) . .
N1 C4 C5 C1 -3.1(7) . 7_646
C3 C4 C5 C1 169.7(4) . 7_646
N1 C4 C5 C6 179.4(4) . .
C3 C4 C5 C6 -7.8(7) . .
C1 C5 C6 C7 -100.8(4) 7_646 .
C4 C5 C6 C7 76.7(5) . .
C1 C5 C6 C11 77.1(5) 7_646 .
C4 C5 C6 C11 -105.4(4) . .
C11 C6 C7 C8 0.3(6) . .
C5 C6 C7 C8 178.3(3) . .
C6 C7 C8 C9 -0.6(6) . .
C7 C8 C9 C10 0.9(6) . .
C8 C9 C10 C11 -1.1(6) . .
C7 C6 C11 C10 -0.5(6) . .
C5 C6 C11 C10 -178.5(4) . .
C9 C10 C11 C6 0.9(6) . .
